data_2232988
loop_
_publ_author_name
'Pourayoubi, Mehrdad'
'Rheingold, Arnold L.'
'Chen, Chao'
'Karimi Ahmadabad, Fatemeh'
'Tarahhomi, Atekeh'

_publ_section_title
;
 <i>O</i>-Phenyl (<i>tert</i>-butylamido)(<i>p</i>-tolylamido)phosphinate
;
_journal_coeditor_code WM2550
_journal_issue 12
_journal_name_full 'Acta Crystallographica Section E'
_journal_page_first o3405
_journal_page_last o3406
_journal_paper_doi 10.1107/S1600536811048537
_journal_volume 67
_journal_year 2011
_chemical_formula_iupac 'C17 H23 N2 O2 P'
_chemical_formula_moiety 'C17 H23 N2 O2 P'
_chemical_formula_sum 'C17 H23 N2 O2 P'
_chemical_formula_weight 318.34
_chemical_name_systematic
;
<i>O</i>-Phenyl (<i>tert</i>-butylamido)(<i>p</i>-tolylamido)phosphinate
;
_space_group_IT_number 14
_symmetry_cell_setting monoclinic
_symmetry_space_group_name_Hall '-P 2yn'
_symmetry_space_group_name_H-M 'P 1 21/n 1'
_atom_sites_solution_hydrogens geom
_atom_sites_solution_primary direct
_atom_sites_solution_secondary difmap
_cell_angle_alpha 90.00
_cell_angle_beta 104.332(5)
_cell_angle_gamma 90.00
_cell_formula_units_Z 4
_cell_length_a 11.412(5)
_cell_length_b 9.519(4)
_cell_length_c 15.768(6)
_cell_measurement_reflns_used 2700
_cell_measurement_temperature 100(2)
_cell_measurement_theta_max 27.30
_cell_measurement_theta_min 2.52
_cell_volume 1659.6(12)
_computing_cell_refinement 'SAINT (Bruker, 2005)'
_computing_data_collection 'APEX2 (Bruker, 2005)'
_computing_data_reduction 'CELL_NOW (Sheldrick, 2008<i>a</i>) and SAINT (Bruker, 2005)'
_computing_molecular_graphics 'Mercury (Macrae <i>et al.</i>, 2008)'
_computing_publication_material 'SHELXTL (Sheldrick, 2008<i>b</i>) and enCIFer (Allen <i>et al.</i>, 2004)'
_computing_structure_refinement 'SHELXL97 (Sheldrick, 2008<i>b</i>)'
_computing_structure_solution 'SHELXS97 (Sheldrick, 2008<i>b</i>)'
_diffrn_ambient_temperature 100(2)
_diffrn_measured_fraction_theta_full 1.000
_diffrn_measured_fraction_theta_max 0.941
_diffrn_measurement_device_type 'Bruker APEX CCD'
_diffrn_measurement_method '\f and \w scans'
_diffrn_radiation_monochromator graphite
_diffrn_radiation_source 'fine-focus sealed tube'
_diffrn_radiation_type MoK\a
_diffrn_radiation_wavelength 0.71073
_diffrn_reflns_av_R_equivalents 0.0869
_diffrn_reflns_av_sigmaI/netI 0.1502
_diffrn_reflns_limit_h_max 14
_diffrn_reflns_limit_h_min -15
_diffrn_reflns_limit_k_max 12
_diffrn_reflns_limit_k_min 0
_diffrn_reflns_limit_l_max 20
_diffrn_reflns_limit_l_min 0
_diffrn_reflns_number 3860
_diffrn_reflns_theta_full 25.00
_diffrn_reflns_theta_max 28.27
_diffrn_reflns_theta_min 1.99
_exptl_absorpt_coefficient_mu 0.175
_exptl_absorpt_correction_T_max 0.9743
_exptl_absorpt_correction_T_min 0.9659
_exptl_absorpt_correction_type multi-scan
_exptl_absorpt_process_details '(<i>TWINABS</i>; Sheldrick, 2008<i>a</i>)'
_exptl_crystal_colour colourless
_exptl_crystal_density_diffrn 1.274
_exptl_crystal_density_method 'not measured'
_exptl_crystal_description block
_exptl_crystal_F_000 680
_exptl_crystal_size_max 0.20
_exptl_crystal_size_mid 0.18
_exptl_crystal_size_min 0.15
_refine_diff_density_max 0.358
_refine_diff_density_min -0.417
_refine_ls_extinction_coef 0.0051(8)
_refine_ls_extinction_expression Fc^*^=kFc[1+0.001xFc^2^\l^3^/sin(2\q)]^-1/4^
_refine_ls_extinction_method 'SHELXL97 (Sheldrick, 2008<i>b</i>)'
_refine_ls_goodness_of_fit_ref 1.076
_refine_ls_hydrogen_treatment constr
_refine_ls_matrix_type full
_refine_ls_number_parameters 235
_refine_ls_number_reflns 3860
_refine_ls_number_restraints 0
_refine_ls_restrained_S_all 1.076
_refine_ls_R_factor_all 0.1395
_refine_ls_R_factor_gt 0.0886
_refine_ls_shift/su_max 0.000
_refine_ls_shift/su_mean 0.000
_refine_ls_structure_factor_coef Fsqd
_refine_ls_weighting_details 'calc w=1/[\s^2^(Fo^2^)+(0.0320P)^2^+5.6384P] where P=(Fo^2^+2Fc^2^)/3'
_refine_ls_weighting_scheme calc
_refine_ls_wR_factor_gt 0.1873
_refine_ls_wR_factor_ref 0.2028
_reflns_number_gt 2497
_reflns_number_total 18075
_reflns_threshold_expression I>2sigma(I)
_cod_data_source_file wm2550.cif
_cod_data_source_block I
_cod_original_cell_volume 1659.5(12)
_cod_original_sg_symbol_H-M 'P 21/n'
_cod_database_code 2232988
_cod_database_fobs_code 2232988

loop_
_space_group_symop_id
_space_group_symop_operation_xyz
1 'x, y, z'
2 '-x+1/2, y+1/2, -z+1/2'
3 '-x, -y, -z'
4 'x-1/2, -y-1/2, z-1/2'

loop_
_atom_site_type_symbol
_atom_site_label
_atom_site_fract_x
_atom_site_fract_y
_atom_site_fract_z
_atom_site_U_iso_or_equiv
_atom_site_adp_type
_atom_site_calc_flag
_atom_site_refinement_flags
_atom_site_occupancy
_atom_site_symmetry_multiplicity
_atom_site_disorder_assembly
_atom_site_disorder_group
C C1 -0.3828(4) 0.3138(7) 0.1636(3) 0.0484(14) Uani d . 1 1 . .
H H1A -0.4241 0.3213 0.1014 0.073 Uiso calc R 1 1 . .
H H1B -0.4038 0.3950 0.1951 0.073 Uiso calc R 1 1 . .
H H1C -0.4083 0.2273 0.1876 0.073 Uiso calc R 1 1 . .
C C2 -0.2482(4) 0.3104(6) 0.1738(3) 0.0375(11) Uani d . 1 1 . .
C C3 -0.1876(4) 0.1854(5) 0.1663(2) 0.0330(10) Uani d . 1 1 . .
H H3 -0.2329 0.1008 0.1548 0.040 Uiso calc R 1 1 . .
C C4 -0.0631(4) 0.1802(5) 0.1750(2) 0.0293(9) Uani d . 1 1 . .
H H4 -0.0249 0.0933 0.1688 0.035 Uiso calc R 1 1 . .
C C5 0.0049(3) 0.3026(5) 0.1927(2) 0.0264(9) Uani d . 1 1 . .
C C6 -0.0545(3) 0.4307(5) 0.1998(2) 0.0288(9) Uani d . 1 1 . .
H H6 -0.0095 0.5155 0.2113 0.035 Uiso calc R 1 1 . .
C C7 -0.1785(4) 0.4320(5) 0.1901(2) 0.0338(10) Uani d . 1 1 . .
H H7 -0.2174 0.5189 0.1948 0.041 Uiso calc R 1 1 . .
C C8 0.2197(4) 0.1078(5) 0.0673(3) 0.0323(10) Uani d . 1 1 . .
C C9 0.1197(4) 0.1458(5) 0.0015(3) 0.0362(11) Uani d . 1 1 . .
H H9 0.0411 0.1470 0.0118 0.043 Uiso calc R 1 1 . .
C C10 0.1373(5) 0.1821(6) -0.0801(3) 0.0449(12) Uani d . 1 1 . .
H H10 0.0700 0.2084 -0.1261 0.054 Uiso calc R 1 1 . .
C C11 0.2522(5) 0.1802(6) -0.0946(3) 0.0450(12) Uani d . 1 1 . .
H H11 0.2638 0.2068 -0.1500 0.054 Uiso calc R 1 1 . .
C C12 0.3495(5) 0.1395(6) -0.0283(3) 0.0439(12) Uani d . 1 1 . .
H H12 0.4277 0.1364 -0.0391 0.053 Uiso calc R 1 1 . .
C C13 0.3357(4) 0.1030(5) 0.0541(3) 0.0369(11) Uani d . 1 1 . .
H H13 0.4031 0.0757 0.0998 0.044 Uiso calc R 1 1 . .
C C14 0.2211(4) 0.1101(5) 0.3984(2) 0.0286(9) Uani d . 1 1 . .
C C15 0.3531(8) 0.0707(13) 0.4489(6) 0.041(2) Uani d P 0.50 1 A 1
H H15A 0.3657 -0.0303 0.4432 0.061 Uiso calc PR 0.50 1 A 1
H H15B 0.3653 0.0948 0.5109 0.061 Uiso calc PR 0.50 1 A 1
H H15C 0.4108 0.1231 0.4242 0.061 Uiso calc PR 0.50 1 A 1
C C16 0.1961(10) 0.2594(11) 0.4144(6) 0.038(2) Uani d P 0.50 1 A 1
H H16A 0.2495 0.3199 0.3905 0.058 Uiso calc PR 0.50 1 A 1
H H16B 0.2105 0.2757 0.4775 0.058 Uiso calc PR 0.50 1 A 1
H H16C 0.1116 0.2811 0.3858 0.058 Uiso calc PR 0.50 1 A 1
C C17 0.1378(10) 0.0128(12) 0.4394(6) 0.043(2) Uani d P 0.50 1 A 1
H H17A 0.0529 0.0386 0.4154 0.065 Uiso calc PR 0.50 1 A 1
H H17B 0.1588 0.0247 0.5031 0.065 Uiso calc PR 0.50 1 A 1
H H17C 0.1500 -0.0855 0.4251 0.065 Uiso calc PR 0.50 1 A 1
C C15' 0.3377(8) 0.1837(13) 0.4350(5) 0.041(2) Uani d P 0.50 1 A 2
H H15D 0.4046 0.1256 0.4264 0.062 Uiso calc PR 0.50 1 A 2
H H15E 0.3473 0.2002 0.4977 0.062 Uiso calc PR 0.50 1 A 2
H H15F 0.3378 0.2739 0.4050 0.062 Uiso calc PR 0.50 1 A 2
C C16' 0.1147(9) 0.2038(12) 0.4044(6) 0.042(2) Uani d P 0.50 1 A 2
H H16D 0.1245 0.2966 0.3802 0.063 Uiso calc PR 0.50 1 A 2
H H16E 0.1123 0.2135 0.4658 0.063 Uiso calc PR 0.50 1 A 2
H H16F 0.0391 0.1613 0.3710 0.063 Uiso calc PR 0.50 1 A 2
C C17' 0.2138(9) -0.0251(11) 0.4441(5) 0.034(2) Uani d P 0.50 1 A 2
H H17D 0.1421 -0.0773 0.4126 0.051 Uiso calc PR 0.50 1 A 2
H H17E 0.2080 -0.0063 0.5040 0.051 Uiso calc PR 0.50 1 A 2
H H17F 0.2865 -0.0810 0.4457 0.051 Uiso calc PR 0.50 1 A 2
N N1 0.1321(3) 0.3055(4) 0.2034(2) 0.0272(8) Uani d . 1 1 A .
H H1 0.1619 0.3882 0.1951 0.033 Uiso calc R 1 1 . .
N N2 0.2060(3) 0.0744(4) 0.3037(2) 0.0281(8) Uani d . 1 1 A .
H H2 0.1806 -0.0109 0.2871 0.034 Uiso calc R 1 1 . .
O O1 0.3536(2) 0.2436(3) 0.24577(18) 0.0325(7) Uani d . 1 1 A .
O O2 0.2020(2) 0.0677(3) 0.14980(17) 0.0304(7) Uani d . 1 1 A .
P P1 0.23229(9) 0.17878(13) 0.22865(6) 0.0262(3) Uani d . 1 1 . .

loop_
_atom_site_aniso_label
_atom_site_aniso_U_11
_atom_site_aniso_U_22
_atom_site_aniso_U_33
_atom_site_aniso_U_12
_atom_site_aniso_U_13
_atom_site_aniso_U_23
C1 0.028(2) 0.083(4) 0.036(2) -0.002(3) 0.0118(19) -0.001(3)
C2 0.024(2) 0.070(4) 0.0189(19) -0.006(2) 0.0061(15) -0.004(2)
C3 0.029(2) 0.048(3) 0.0203(19) -0.008(2) 0.0044(16) 0.003(2)
C4 0.028(2) 0.037(2) 0.0229(19) -0.0024(19) 0.0063(15) 0.0036(19)
C5 0.0230(19) 0.040(2) 0.0163(17) 0.0016(18) 0.0043(14) 0.0045(17)
C6 0.024(2) 0.041(3) 0.0214(19) -0.0008(18) 0.0050(15) -0.0012(18)
C7 0.029(2) 0.054(3) 0.0192(19) 0.008(2) 0.0083(16) -0.003(2)
C8 0.038(2) 0.038(3) 0.022(2) -0.001(2) 0.0106(17) -0.0050(19)
C9 0.036(2) 0.048(3) 0.025(2) 0.000(2) 0.0081(17) -0.004(2)
C10 0.057(3) 0.053(3) 0.024(2) 0.010(3) 0.009(2) -0.003(2)
C11 0.063(3) 0.051(3) 0.027(2) -0.002(3) 0.022(2) -0.008(2)
C12 0.048(3) 0.055(3) 0.035(2) -0.007(2) 0.023(2) -0.011(2)
C13 0.034(2) 0.045(3) 0.033(2) -0.004(2) 0.0097(19) -0.008(2)
C14 0.031(2) 0.037(3) 0.0199(19) 0.0019(19) 0.0097(16) -0.0009(18)
C15 0.038(5) 0.063(7) 0.019(4) 0.001(5) 0.002(4) -0.002(5)
C16 0.047(6) 0.049(6) 0.023(4) 0.000(5) 0.015(4) 0.006(4)
C17 0.057(7) 0.052(7) 0.023(5) -0.018(6) 0.016(5) 0.001(4)
C15' 0.040(5) 0.066(7) 0.019(4) -0.019(5) 0.009(4) -0.009(5)
C16' 0.041(5) 0.063(7) 0.024(4) 0.021(5) 0.012(4) -0.004(4)
C17' 0.040(5) 0.046(6) 0.019(4) 0.002(5) 0.011(4) 0.004(4)
N1 0.0212(16) 0.038(2) 0.0229(16) -0.0022(15) 0.0067(13) 0.0015(15)
N2 0.0318(18) 0.035(2) 0.0169(16) -0.0020(16) 0.0045(13) -0.0002(14)
O1 0.0238(14) 0.0463(19) 0.0275(15) -0.0002(13) 0.0067(11) -0.0013(14)
O2 0.0316(15) 0.0385(18) 0.0216(14) -0.0021(13) 0.0079(11) -0.0046(13)
P1 0.0215(5) 0.0383(6) 0.0184(5) 0.0005(5) 0.0045(4) -0.0014(5)

loop_
_atom_type_symbol
_atom_type_description
_atom_type_scat_dispersion_real
_atom_type_scat_dispersion_imag
_atom_type_scat_source
C C 0.0033 0.0016 'International Tables Vol C Tables 4.2.6.8 and 6.1.1.4'
H H 0.0000 0.0000 'International Tables Vol C Tables 4.2.6.8 and 6.1.1.4'
N N 0.0061 0.0033 'International Tables Vol C Tables 4.2.6.8 and 6.1.1.4'
O O 0.0106 0.0060 'International Tables Vol C Tables 4.2.6.8 and 6.1.1.4'
P P 0.1023 0.0942 'International Tables Vol C Tables 4.2.6.8 and 6.1.1.4'

loop_
_geom_angle_atom_site_label_1
_geom_angle_atom_site_label_2
_geom_angle_atom_site_label_3
_geom_angle
C2 C1 H1A 109.5
C2 C1 H1B 109.5
H1A C1 H1B 109.5
C2 C1 H1C 109.5
H1A C1 H1C 109.5
H1B C1 H1C 109.5
C7 C2 C3 116.9(4)
C7 C2 C1 121.5(5)
C3 C2 C1 121.5(5)
C4 C3 C2 122.4(4)
C4 C3 H3 118.8
C2 C3 H3 118.8
C5 C4 C3 119.6(4)
C5 C4 H4 120.2
C3 C4 H4 120.2
C4 C5 C6 119.0(4)
C4 C5 N1 122.9(4)
C6 C5 N1 118.1(4)
C7 C6 C5 119.8(4)
C7 C6 H6 120.1
C5 C6 H6 120.1
C6 C7 C2 122.3(4)
C6 C7 H7 118.9
C2 C7 H7 118.9
C9 C8 C13 122.3(4)
C9 C8 O2 118.6(4)
C13 C8 O2 119.0(4)
C8 C9 C10 118.4(4)
C8 C9 H9 120.8
C10 C9 H9 120.8
C11 C10 C9 120.5(4)
C11 C10 H10 119.8
C9 C10 H10 119.8
C12 C11 C10 119.7(4)
C12 C11 H11 120.1
C10 C11 H11 120.1
C11 C12 C13 121.5(5)
C11 C12 H12 119.2
C13 C12 H12 119.2
C8 C13 C12 117.6(4)
C8 C13 H13 121.2
C12 C13 H13 121.2
C16 C14 C15' 71.0(7)
C16 C14 C17' 135.3(6)
C15' C14 C17' 111.8(6)
C16 C14 N2 114.0(5)
C15' C14 N2 111.4(4)
C17' C14 N2 106.2(5)
C15' C14 C16' 110.4(7)
C17' C14 C16' 109.5(6)
N2 C14 C16' 107.3(4)
C16 C14 C15 110.2(7)
C17' C14 C15 73.1(6)
N2 C14 C15 108.1(4)
C16' C14 C15 142.0(6)
C16 C14 C17 109.4(6)
C15' C14 C17 133.6(6)
N2 C14 C17 110.0(5)
C16' C14 C17 75.4(6)
C15 C14 C17 104.6(6)
C14 C15 H15A 109.5
C14 C15 H15B 109.5
C14 C15 H15C 109.5
C14 C16 H16A 109.5
C14 C16 H16B 109.5
C14 C16 H16C 109.5
C14 C17 H17A 109.5
C14 C17 H17B 109.5
C14 C17 H17C 109.5
C14 C15' H15D 109.5
C14 C15' H15E 109.5
H15D C15' H15E 109.5
C14 C15' H15F 109.5
H15D C15' H15F 109.5
H15E C15' H15F 109.5
C14 C16' H16D 109.5
C14 C16' H16E 109.5
H16D C16' H16E 109.5
C14 C16' H16F 109.5
H16D C16' H16F 109.5
H16E C16' H16F 109.5
C14 C17' H17D 109.5
C14 C17' H17E 109.5
H17D C17' H17E 109.5
C14 C17' H17F 109.5
H17D C17' H17F 109.5
H17E C17' H17F 109.5
C5 N1 P1 130.2(3)
C5 N1 H1 114.9
P1 N1 H1 114.9
C14 N2 P1 126.0(3)
C14 N2 H2 117.0
P1 N2 H2 117.0
C8 O2 P1 118.8(3)
O1 P1 O2 115.41(16)
O1 P1 N2 117.03(17)
O2 P1 N2 96.76(17)
O1 P1 N1 107.61(19)
O2 P1 N1 107.01(16)
N2 P1 N1 112.47(17)

loop_
_geom_bond_atom_site_label_1
_geom_bond_atom_site_label_2
_geom_bond_distance
C1 C2 1.506(6)
C1 H1A 0.9800
C1 H1B 0.9800
C1 H1C 0.9800
C2 C7 1.391(7)
C2 C3 1.396(7)
C3 C4 1.394(5)
C3 H3 0.9500
C4 C5 1.390(6)
C4 H4 0.9500
C5 C6 1.413(6)
C5 N1 1.419(5)
C6 C7 1.386(5)
C6 H6 0.9500
C7 H7 0.9500
C8 C9 1.386(6)
C8 C13 1.391(6)
C8 O2 1.417(5)
C9 C10 1.395(6)
C9 H9 0.9500
C10 C11 1.385(7)
C10 H10 0.9500
C11 C12 1.379(7)
C11 H11 0.9500
C12 C13 1.392(6)
C12 H12 0.9500
C13 H13 0.9500
C14 C16 1.483(11)
C14 C15' 1.487(10)
C14 C17' 1.488(10)
C14 N2 1.500(5)
C14 C16' 1.528(10)
C14 C15 1.565(10)
C14 C17 1.576(10)
C15 H15A 0.9800
C15 H15B 0.9800
C15 H15C 0.9800
C16 H16A 0.9800
C16 H16B 0.9800
C16 H16C 0.9800
C17 H17A 0.9800
C17 H17B 0.9800
C17 H17C 0.9800
C15' H15D 0.9800
C15' H15E 0.9800
C15' H15F 0.9800
C16' H16D 0.9800
C16' H16E 0.9800
C16' H16F 0.9800
C17' H17D 0.9800
C17' H17E 0.9800
C17' H17F 0.9800
N1 P1 1.642(4)
N1 H1 0.8800
N2 P1 1.629(3)
N2 H2 0.8800
O1 P1 1.478(3)
O2 P1 1.603(3)

loop_
_geom_hbond_atom_site_label_D
_geom_hbond_atom_site_label_H
_geom_hbond_atom_site_label_A
_geom_hbond_site_symmetry_A
_geom_hbond_distance_DH
_geom_hbond_distance_HA
_geom_hbond_distance_DA
_geom_hbond_angle_DHA
_geom_hbond_publ_flag
N1 H1 N2 2 0.88 2.32 3.175(5) 162.7 y
N2 H2 O1 2_545 0.88 2.40 3.275(5) 170.0 y

loop_
_geom_torsion_atom_site_label_1
_geom_torsion_atom_site_label_2
_geom_torsion_atom_site_label_3
_geom_torsion_atom_site_label_4
_geom_torsion
C7 C2 C3 C4 0.3(6)
C1 C2 C3 C4 179.6(4)
C2 C3 C4 C5 0.7(6)
C3 C4 C5 C6 -1.2(5)
C3 C4 C5 N1 179.3(3)
C4 C5 C6 C7 0.7(6)
N1 C5 C6 C7 -179.8(3)
C5 C6 C7 C2 0.3(6)
C3 C2 C7 C6 -0.8(6)
C1 C2 C7 C6 179.9(4)
C13 C8 C9 C10 -1.0(7)
O2 C8 C9 C10 -178.6(4)
C8 C9 C10 C11 0.0(8)
C9 C10 C11 C12 1.2(8)
C10 C11 C12 C13 -1.4(8)
C9 C8 C13 C12 0.7(7)
O2 C8 C13 C12 178.3(4)
C11 C12 C13 C8 0.5(8)
C4 C5 N1 P1 -21.4(5)
C6 C5 N1 P1 159.1(3)
C16 C14 N2 P1 32.5(6)
C15' C14 N2 P1 -45.5(7)
C17' C14 N2 P1 -167.5(5)
C16' C14 N2 P1 75.5(6)
C15 C14 N2 P1 -90.4(6)
C17 C14 N2 P1 155.9(6)
C9 C8 O2 P1 -101.8(4)
C13 C8 O2 P1 80.5(5)
C8 O2 P1 O1 -51.6(3)
C8 O2 P1 N2 -175.9(3)
C8 O2 P1 N1 68.1(3)
C14 N2 P1 O1 54.8(4)
C14 N2 P1 O2 177.8(3)
C14 N2 P1 N1 -70.6(4)
C5 N1 P1 O1 -170.6(3)
C5 N1 P1 O2 64.8(3)
C5 N1 P1 N2 -40.3(4)
